data_8103834
loop_
_publ_author_name
'Ruescher, C.H.'
'Buhl, J.C.'
'Gesing, T.M.'

_publ_section_title
;
 Anomalous thermal expansion behaviour of Na8 (Al Si O4)6 (N O3)2 -
 sodalite: P4-3n to Pm3-n phase transition by untilting and contraction of
 T O4 units
;
_journal_name_full 'Zeitschrift fuer Kristallographie (149,1979-)'
_journal_page_first 332
_journal_page_last 344
_journal_volume 218
_journal_year 2003
_chemical_formula_sum 'Al6 N2 Na8 O30 Si6'
_chemical_name_systematic 'Na8 (Al Si O4)6 (N O3)2'
_space_group_IT_number 218
_symmetry_space_group_name_Hall 'P -4n 2 3'
_symmetry_space_group_name_H-M 'P -4 3 n'
_cell_angle_alpha 90
_cell_angle_beta 90
_cell_angle_gamma 90
_cell_formula_units_Z 1
_cell_length_a 8.975
_cell_length_b 8.975
_cell_length_c 8.975
_cell_volume 722.942
_citation_journal_id_ASTM ZEKRDZ
_cod_data_source_file Ruescher_ZEKRDZ_2003_998.cif
_cod_data_source_block Al6N2Na8O30Si6
_cod_database_code 8103834

loop_
_symmetry_equiv_pos_as_xyz
x,y,z
y+1/2,-x+1/2,-z+1/2
-x,-y,z
-y+1/2,x+1/2,-z+1/2
x,-y,-z
-y+1/2,-x+1/2,z+1/2
-x,y,-z
y+1/2,x+1/2,z+1/2
z,x,y
x+1/2,-z+1/2,-y+1/2
-z,-x,y
-x+1/2,z+1/2,-y+1/2
z,-x,-y
-x+1/2,-z+1/2,y+1/2
-z,x,-y
x+1/2,z+1/2,y+1/2
y,z,x
y,-z,-x
-z+1/2,-y+1/2,x+1/2
-y,z,-x
z+1/2,y+1/2,x+1/2
-y,-z,x
-z+1/2,y+1/2,-x+1/2
z+1/2,-y+1/2,-x+1/2

loop_
_atom_site_label
_atom_site_type_symbol
_atom_site_fract_x
_atom_site_fract_y
_atom_site_fract_z
_atom_site_occupancy
_atom_site_U_iso_or_equiv
Al1 Al+3 0.25 0.5 0 1 0.0
Na1 Na+1 0.1881 0.1881 0.1881 0.64 0.0
O4 O-2 0.5923 0.5627 0.4094 0.0833 0.0
O2 O-2 0.3584 0.5251 0.4844 0.0833 0.0
Si1 Si+4 0.25 0 0.5 1 0.0
N1 N+5 0.5 0.5 0.5 1 0.0
O1 O-2 0.1425 0.1516 0.4523 1 0.0
O3 O-2 0.548 0.4513 0.627 0.0833 0.0
Na2 Na+1 0.2693 0.2693 0.2693 0.36 0.0
